data_4071504
loop_
_publ_author_name
'Santoro, Francesco'
'Althaus, Martin'
'Bonaccorsi, Cristina'
'Gischig, Sebastian'
'Mezzetti, Antonio'

_publ_section_title
;
 Acidic Ruthenium PNNP Complexes of Non-enolized 1,3-Dicarbonyl Compounds
 as Catalysts for Asymmetric Michael Addition
;
_journal_issue 15
_journal_name_full Organometallics
_journal_page_first 3866
_journal_paper_doi 10.1021/om800197y
_journal_volume 27
_journal_year 2008
_chemical_absolute_configuration rm
_chemical_formula_moiety 'C53 H54 B F10 N2 O3 P3 Ru, C H2 Cl2'
_chemical_formula_sum 'C54 H56 B Cl2 F10 N2 O3 P3 Ru'
_chemical_formula_weight 1246.70
_chemical_name_systematic
; 
 ? 
;
_space_group_IT_number 14
_symmetry_cell_setting monoclinic
_symmetry_Int_Tables_number 14
_symmetry_space_group_name_Hall '-P 2yn'
_symmetry_space_group_name_H-M 'P 1 21/n 1'
_atom_sites_solution_hydrogens geom
_atom_sites_solution_primary direct
_atom_sites_solution_secondary difmap
_audit_creation_method SHELXL-97
_cell_angle_alpha 90.00
_cell_angle_beta 92.7020(10)
_cell_angle_gamma 90.00
_cell_formula_units_Z 4
_cell_length_a 12.0460(5)
_cell_length_b 20.6031(9)
_cell_length_c 20.3481(9)
_cell_measurement_reflns_used 5616
_cell_measurement_temperature 200(2)
_cell_measurement_theta_max 25.48
_cell_measurement_theta_min 2.60
_cell_volume 5044.5(4)
_computing_cell_refinement 'Bruker SMART'
_computing_data_collection 'Bruker SMART'
_computing_data_reduction 'Bruker SAINT'
_computing_molecular_graphics 'Bruker SHELXTL'
_computing_publication_material 'Bruker SHELXTL'
_computing_structure_refinement 'SHELXL-97 (Sheldrick, 1997)'
_computing_structure_solution 'SHELXS-97 (Sheldrick, 1990)'
_diffrn_ambient_temperature 200(2)
_diffrn_measured_fraction_theta_full 0.999
_diffrn_measured_fraction_theta_max 0.999
_diffrn_measurement_device_type 'BRUKER APEX'
_diffrn_measurement_method '\w scans'
_diffrn_radiation_monochromator graphite
_diffrn_radiation_source 'fine-focus sealed tube'
_diffrn_radiation_type MoK\a
_diffrn_radiation_wavelength 0.71073
_diffrn_reflns_av_R_equivalents 0.0385
_diffrn_reflns_av_sigmaI/netI 0.0348
_diffrn_reflns_limit_h_max 14
_diffrn_reflns_limit_h_min -14
_diffrn_reflns_limit_k_max 25
_diffrn_reflns_limit_k_min -25
_diffrn_reflns_limit_l_max 25
_diffrn_reflns_limit_l_min -25
_diffrn_reflns_number 44016
_diffrn_reflns_theta_full 26.03
_diffrn_reflns_theta_max 26.03
_diffrn_reflns_theta_min 1.41
_exptl_absorpt_coefficient_mu 0.598
_exptl_absorpt_correction_type none
_exptl_crystal_colour orange
_exptl_crystal_density_diffrn 1.642
_exptl_crystal_density_meas ?
_exptl_crystal_density_method 'not measured'
_exptl_crystal_description cube
_exptl_crystal_F_000 2544
_exptl_crystal_size_max 0.475
_exptl_crystal_size_mid 0.475
_exptl_crystal_size_min 0.321
_refine_diff_density_max 0.921
_refine_diff_density_min -0.466
_refine_diff_density_rms 0.108
_refine_ls_extinction_method none
_refine_ls_goodness_of_fit_ref 1.115
_refine_ls_hydrogen_treatment riding
_refine_ls_matrix_type full
_refine_ls_number_parameters 736
_refine_ls_number_reflns 9948
_refine_ls_number_restraints 9
_refine_ls_restrained_S_all 1.179
_refine_ls_R_factor_all 0.0631
_refine_ls_R_factor_gt 0.0545
_refine_ls_shift/su_max 0.012
_refine_ls_shift/su_mean 0.001
_refine_ls_structure_factor_coef Fsqd
_refine_ls_weighting_details 'calc w=1/[\s^2^(Fo^2^)+(0.0892P)^2^+5.6361P] where P=(Fo^2^+2Fc^2^)/3'
_refine_ls_weighting_scheme calc
_refine_ls_wR_factor_gt 0.1548
_refine_ls_wR_factor_ref 0.1606
_reflns_number_gt 8604
_reflns_number_total 9948
_reflns_threshold_expression >2sigma(I)
_cod_data_source_file om800197y-file021.cif
_cod_data_source_block 6
_cod_depositor_comments
;
The following automatic conversions were performed:

'_symmetry_cell_setting' value 'Monoclinic' changed to 'monoclinic'
according to /home/saulius/struct/CIF-dictionaries/cif_core.dic
dictionary named 'cif_core.dic' version 2.4.1 from 2010-06-29.

Automatic conversion script
Id: cif_fix_values 1715 2011-07-08 13:25:40Z adriana 

The following automatic conversions were performed:

'_exptl_crystal_density_meas' value 'not measured' was changed to '?'
- the value is perceived as not measured.

Automatic conversion script
Id: cif_fix_values 3008 2015-01-20 13:52:24Z robertas 
;
_cod_original_sg_symbol_H-M 'P 21/n'
_cod_database_code 4071504

loop_
_symmetry_equiv_pos_as_xyz
'x, y, z'
'-x+1/2, y+1/2, -z+1/2'
'-x, -y, -z'
'x-1/2, -y-1/2, z-1/2'

loop_
_atom_site_label
_atom_site_type_symbol
_atom_site_fract_x
_atom_site_fract_y
_atom_site_fract_z
_atom_site_U_iso_or_equiv
_atom_site_adp_type
_atom_site_occupancy
_atom_site_symmetry_multiplicity
_atom_site_calc_flag
_atom_site_refinement_flags
_atom_site_disorder_assembly
_atom_site_disorder_group
Ru1 Ru 0.43285(2) 0.217170(14) 0.210658(15) 0.02921(12) Uani 1 1 d . . .
P1 P 0.60761(8) 0.17483(5) 0.23144(5) 0.0343(2) Uani 1 1 d . . .
P2 P 0.39427(8) 0.19404(5) 0.10318(5) 0.0346(2) Uani 1 1 d . . .
N1 N 0.3556(2) 0.14306(15) 0.25738(16) 0.0329(7) Uani 1 1 d . . .
N2 N 0.2702(3) 0.25299(15) 0.20590(16) 0.0331(7) Uani 1 1 d . . .
O1 O 0.5023(2) 0.30453(14) 0.17796(16) 0.0433(7) Uani 1 1 d . . .
O2 O 0.4519(2) 0.25726(16) 0.30903(15) 0.0446(7) Uani 1 1 d . . .
O3 O 0.4726(4) 0.3334(3) 0.3863(2) 0.0957(15) Uani 1 1 d D . .
H3A H 0.472(7) 0.291(2) 0.422(3) 0.144 Uiso 1 1 d D . .
C1 C 0.7017(3) 0.2388(2) 0.2636(2) 0.0402(9) Uani 1 1 d . . .
C2 C 0.7492(4) 0.2810(2) 0.2196(3) 0.0529(12) Uani 1 1 d . . .
H2A H 0.7367 0.2748 0.1736 0.063 Uiso 1 1 calc R . .
C3 C 0.8153(4) 0.3327(3) 0.2429(3) 0.0645(15) Uani 1 1 d . . .
H3B H 0.8492 0.3608 0.2127 0.077 Uiso 1 1 calc R . .
C4 C 0.8312(4) 0.3428(3) 0.3093(3) 0.0653(15) Uani 1 1 d . . .
H4A H 0.8765 0.3777 0.3251 0.078 Uiso 1 1 calc R . .
C5 C 0.7815(4) 0.3023(3) 0.3531(3) 0.0591(14) Uani 1 1 d . . .
H5A H 0.7913 0.3101 0.3990 0.071 Uiso 1 1 calc R . .
C6 C 0.7168(3) 0.2500(2) 0.3304(2) 0.0461(10) Uani 1 1 d . . .
H6A H 0.6832 0.2220 0.3609 0.055 Uiso 1 1 calc R . .
C7 C 0.6883(4) 0.1281(2) 0.1737(2) 0.0458(10) Uani 1 1 d . . .
C8 C 0.6371(4) 0.0744(2) 0.1452(3) 0.0570(13) Uani 1 1 d . . .
H8A H 0.5613 0.0657 0.1527 0.068 Uiso 1 1 calc R . .
C9 C 0.6955(6) 0.0336(3) 0.1060(3) 0.0789(19) Uani 1 1 d . . .
H9A H 0.6597 -0.0029 0.0858 0.095 Uiso 1 1 calc R . .
C10 C 0.8051(6) 0.0456(4) 0.0961(4) 0.100(3) Uani 1 1 d . . .
H10A H 0.8455 0.0175 0.0689 0.119 Uiso 1 1 calc R . .
C11 C 0.8560(5) 0.0975(4) 0.1248(4) 0.096(3) Uani 1 1 d . . .
H11A H 0.9323 0.1051 0.1178 0.115 Uiso 1 1 calc R . .
C12 C 0.8002(4) 0.1392(3) 0.1638(3) 0.0678(16) Uani 1 1 d . . .
H12A H 0.8373 0.1754 0.1837 0.081 Uiso 1 1 calc R . .
C13 C 0.6087(3) 0.1134(2) 0.2958(2) 0.0402(9) Uani 1 1 d . . .
C14 C 0.7115(4) 0.0895(2) 0.3195(3) 0.0523(12) Uani 1 1 d . . .
H14A H 0.7777 0.1095 0.3060 0.063 Uiso 1 1 calc R . .
C15 C 0.7188(4) 0.0371(3) 0.3625(3) 0.0632(14) Uani 1 1 d . . .
H15A H 0.7895 0.0213 0.3778 0.076 Uiso 1 1 calc R . .
C16 C 0.6239(5) 0.0082(3) 0.3827(3) 0.0680(16) Uani 1 1 d . . .
H16A H 0.6283 -0.0276 0.4121 0.082 Uiso 1 1 calc R . .
C17 C 0.5218(4) 0.0314(2) 0.3599(3) 0.0591(13) Uani 1 1 d . . .
H17A H 0.4562 0.0112 0.3741 0.071 Uiso 1 1 calc R . .
C18 C 0.5123(4) 0.0841(2) 0.3164(2) 0.0423(10) Uani 1 1 d . . .
C19 C 0.3969(3) 0.1013(2) 0.2980(2) 0.0409(9) Uani 1 1 d . . .
H19A H 0.3431 0.0770 0.3203 0.049 Uiso 1 1 calc R . .
C20 C 0.2306(3) 0.1508(2) 0.2546(2) 0.0376(9) Uani 1 1 d . . .
H20A H 0.2019 0.1355 0.2104 0.045 Uiso 1 1 calc R . .
C21 C 0.1689(4) 0.1131(2) 0.3066(3) 0.0505(11) Uani 1 1 d . . .
H21A H 0.1801 0.0659 0.3002 0.061 Uiso 1 1 calc R . .
H21B H 0.1997 0.1247 0.3510 0.061 Uiso 1 1 calc R . .
C22 C 0.0451(4) 0.1284(3) 0.3016(3) 0.0620(14) Uani 1 1 d . . .
H22A H 0.0133 0.1132 0.2585 0.074 Uiso 1 1 calc R . .
H22B H 0.0074 0.1048 0.3365 0.074 Uiso 1 1 calc R . .
C23 C 0.0242(4) 0.2002(2) 0.3084(3) 0.0585(13) Uani 1 1 d . . .
H23A H -0.0567 0.2088 0.3049 0.070 Uiso 1 1 calc R . .
H23B H 0.0530 0.2153 0.3522 0.070 Uiso 1 1 calc R . .
C24 C 0.0810(3) 0.2369(2) 0.2553(3) 0.0485(11) Uani 1 1 d . . .
H24A H 0.0678 0.2840 0.2605 0.058 Uiso 1 1 calc R . .
H24B H 0.0491 0.2236 0.2116 0.058 Uiso 1 1 calc R . .
C25 C 0.2065(3) 0.22352(19) 0.2590(2) 0.0380(9) Uani 1 1 d . . .
H25A H 0.2380 0.2398 0.3022 0.046 Uiso 1 1 calc R . .
C26 C 0.2226(4) 0.29026(19) 0.1633(2) 0.0408(9) Uani 1 1 d . . .
H26A H 0.1497 0.3050 0.1712 0.049 Uiso 1 1 calc R . .
C27 C 0.2729(4) 0.3117(2) 0.1031(2) 0.0455(10) Uani 1 1 d . . .
C28 C 0.2411(5) 0.3722(3) 0.0783(3) 0.0641(14) Uani 1 1 d . . .
H28A H 0.1918 0.3986 0.1018 0.077 Uiso 1 1 calc R . .
C29 C 0.2802(7) 0.3939(3) 0.0203(3) 0.089(2) Uani 1 1 d . . .
H29A H 0.2596 0.4357 0.0041 0.107 Uiso 1 1 calc R . .
C30 C 0.3491(7) 0.3554(3) -0.0145(3) 0.091(2) Uani 1 1 d . . .
H30A H 0.3756 0.3704 -0.0551 0.109 Uiso 1 1 calc R . .
C31 C 0.3808(5) 0.2942(3) 0.0090(3) 0.0638(14) Uani 1 1 d . . .
H31A H 0.4276 0.2676 -0.0160 0.077 Uiso 1 1 calc R . .
C32 C 0.3446(4) 0.2720(2) 0.0683(2) 0.0429(10) Uani 1 1 d . . .
C33 C 0.4979(4) 0.1703(2) 0.0457(2) 0.0439(10) Uani 1 1 d . . .
C34 C 0.4805(4) 0.1220(3) -0.0008(2) 0.0569(13) Uani 1 1 d . . .
H34A H 0.4138 0.0973 -0.0016 0.068 Uiso 1 1 calc R . .
C35 C 0.5602(5) 0.1094(4) -0.0463(3) 0.0746(18) Uani 1 1 d . . .
H35A H 0.5470 0.0767 -0.0787 0.089 Uiso 1 1 calc R . .
C36 C 0.6563(5) 0.1433(4) -0.0448(3) 0.0795(19) Uani 1 1 d . . .
H36A H 0.7105 0.1344 -0.0760 0.095 Uiso 1 1 calc R . .
C37 C 0.6755(5) 0.1906(4) 0.0016(3) 0.0763(17) Uani 1 1 d . . .
H37A H 0.7439 0.2136 0.0028 0.092 Uiso 1 1 calc R . .
C38 C 0.5967(4) 0.2053(3) 0.0467(3) 0.0574(13) Uani 1 1 d . . .
H38A H 0.6100 0.2390 0.0780 0.069 Uiso 1 1 calc R . .
C39 C 0.2816(3) 0.1365(2) 0.0848(2) 0.0381(9) Uani 1 1 d . . .
C40 C 0.1885(4) 0.1509(3) 0.0446(2) 0.0490(11) Uani 1 1 d . . .
H40A H 0.1792 0.1932 0.0265 0.059 Uiso 1 1 calc R . .
C41 C 0.1092(4) 0.1034(3) 0.0310(3) 0.0604(14) Uani 1 1 d . . .
H41A H 0.0456 0.1133 0.0035 0.073 Uiso 1 1 calc R . .
C42 C 0.1218(4) 0.0421(3) 0.0571(3) 0.0598(13) Uani 1 1 d . . .
H42A H 0.0668 0.0100 0.0474 0.072 Uiso 1 1 calc R . .
C43 C 0.2136(4) 0.0269(2) 0.0973(3) 0.0542(12) Uani 1 1 d . . .
H43A H 0.2221 -0.0154 0.1155 0.065 Uiso 1 1 calc R . .
C44 C 0.2935(4) 0.0745(2) 0.1108(2) 0.0481(11) Uani 1 1 d . . .
H44A H 0.3572 0.0643 0.1382 0.058 Uiso 1 1 calc R . .
C45 C 0.5045(4) 0.3558(2) 0.2089(3) 0.0540(12) Uani 1 1 d . . .
C46 C 0.5557(5) 0.4146(2) 0.1817(4) 0.0778(19) Uani 1 1 d . . .
H46A H 0.5194 0.4274 0.1390 0.093 Uiso 1 1 calc R . .
H46B H 0.6365 0.4089 0.1765 0.093 Uiso 1 1 calc R . .
C47 C 0.5305(7) 0.4663(3) 0.2397(5) 0.114(3) Uani 1 1 d . . .
H47A H 0.5933 0.4971 0.2455 0.137 Uiso 1 1 calc R . .
H47B H 0.4626 0.4914 0.2274 0.137 Uiso 1 1 calc R . .
C48 C 0.5153(6) 0.4311(3) 0.3018(4) 0.085(2) Uani 1 1 d . . .
H48A H 0.4673 0.4555 0.3313 0.102 Uiso 1 1 calc R . .
H48B H 0.5873 0.4215 0.3253 0.102 Uiso 1 1 calc R . .
C49 C 0.4581(4) 0.3688(3) 0.2754(3) 0.0663(16) Uani 1 1 d . . .
H49A H 0.3778 0.3798 0.2670 0.080 Uiso 1 1 calc R . .
C50 C 0.4619(4) 0.3149(3) 0.3227(3) 0.0573(14) Uani 1 1 d . . .
B1 B 0.1417(5) 0.4294(3) 0.2618(3) 0.0486(12) Uani 1 1 d . . .
F1 F 0.2194(3) 0.4653(2) 0.2309(2) 0.1025(14) Uani 1 1 d . . .
F2 F 0.0703(3) 0.40162(15) 0.21488(17) 0.0706(9) Uani 1 1 d . . .
F3 F 0.1981(3) 0.38100(14) 0.29810(15) 0.0622(7) Uani 1 1 d . . .
F4 F 0.0809(3) 0.46712(18) 0.30220(18) 0.0832(10) Uani 1 1 d . . .
P3 P 0.4519(2) 0.18551(14) 0.49840(15) 0.0826(9) Uani 0.698(5) 1 d PD . .
F5 F 0.4783(15) 0.1918(17) 0.5755(10) 0.137(9) Uani 0.349(2) 1 d P A 1
F6 F 0.3380(9) 0.1695(5) 0.4762(6) 0.205(5) Uani 0.698(5) 1 d PD A 1
O6 O 0.4810(19) 0.2434(9) 0.4788(5) 0.101(7) Uani 0.349(2) 1 d PD A 1
O5 O 0.552(2) 0.1587(19) 0.4675(10) 0.204(16) Uani 0.349(2) 1 d P A 1
F5' F 0.4408(13) 0.2059(17) 0.5712(8) 0.140(9) Uani 0.349(2) 1 d PD A 2
O5' O 0.5003(12) 0.1200(6) 0.5028(10) 0.093(5) Uani 0.349(2) 1 d P A 2
O6' O 0.501(2) 0.2259(9) 0.4566(8) 0.121(9) Uani 0.349(2) 1 d PD A 2
B4 B 0.2389(14) 0.1261(10) 0.5030(9) 0.030(5) Uani 0.140(9) 1 d P A 3
P4 P 0.2389(14) 0.1261(10) 0.5030(9) 0.030(5) Uani 0.0247(15) 1 d PD A 3
F7 F 0.2612(5) 0.0660(3) 0.4722(3) 0.0806(18) Uani 0.164(10) 1 d P A 3
F8 F 0.1229(6) 0.1456(3) 0.4661(3) 0.104(3) Uani 0.164(10) 1 d P A 3
F9 F 0.2414(17) 0.1272(15) 0.5672(13) 0.045(7) Uani 0.164(10) 1 d P A 3
F7' F 0.2612(5) 0.0660(3) 0.4722(3) 0.0806(18) Uani 0.466(9) 1 d P B 4
F8' F 0.1229(6) 0.1456(3) 0.4661(3) 0.104(3) Uani 0.466(9) 1 d P B 4
P5 P 0.171(2) 0.0958(12) 0.5055(8) 0.137(11) Uani 0.233(4) 1 d PD B 4
O8 O 0.198(3) 0.1292(15) 0.5689(11) 0.088(12) Uani 0.233(4) 1 d PD B 4
O9 O 0.088(3) 0.0464(19) 0.487(3) 0.31(6) Uani 0.233(4) 1 d PD B 4
P5' P 0.1350(9) 0.0718(8) 0.4829(6) 0.075(4) Uani 0.233(4) 1 d P B 5
O8' O 0.1002(16) 0.0398(11) 0.5370(8) 0.073(6) Uani 0.233(4) 1 d P B 5
O9' O 0.063(2) 0.0381(18) 0.4304(12) 0.122(12) Uani 0.233(4) 1 d P B 5

loop_
_atom_site_aniso_label
_atom_site_aniso_U_11
_atom_site_aniso_U_22
_atom_site_aniso_U_33
_atom_site_aniso_U_23
_atom_site_aniso_U_13
_atom_site_aniso_U_12
Ru1 0.02435(18) 0.02760(18) 0.03528(19) -0.00621(11) -0.00281(12) 0.00110(11)
P1 0.0247(5) 0.0364(5) 0.0413(6) -0.0076(4) -0.0028(4) 0.0022(4)
P2 0.0329(5) 0.0351(5) 0.0353(5) -0.0050(4) -0.0046(4) 0.0045(4)
N1 0.0246(15) 0.0303(16) 0.0435(18) -0.0032(14) -0.0027(13) 0.0002(12)
N2 0.0276(16) 0.0267(16) 0.0447(18) -0.0072(14) -0.0031(13) 0.0028(12)
O1 0.0375(16) 0.0331(15) 0.0589(18) -0.0022(14) -0.0028(13) -0.0043(12)
O2 0.0327(15) 0.0552(19) 0.0458(17) -0.0211(14) -0.0004(12) 0.0006(13)
O3 0.103(4) 0.112(4) 0.072(3) -0.052(3) 0.004(3) -0.008(3)
C1 0.0236(18) 0.044(2) 0.053(2) -0.0091(19) -0.0039(17) 0.0019(16)
C2 0.042(3) 0.056(3) 0.060(3) -0.002(2) -0.003(2) -0.007(2)
C3 0.041(3) 0.054(3) 0.097(4) 0.008(3) -0.006(3) -0.011(2)
C4 0.042(3) 0.049(3) 0.103(5) -0.022(3) -0.017(3) -0.003(2)
C5 0.045(3) 0.058(3) 0.073(3) -0.025(3) -0.015(2) 0.003(2)
C6 0.031(2) 0.049(3) 0.057(3) -0.012(2) -0.0064(19) 0.0040(18)
C7 0.037(2) 0.052(3) 0.048(2) -0.011(2) -0.0012(18) 0.0142(19)
C8 0.050(3) 0.054(3) 0.066(3) -0.019(2) -0.010(2) 0.015(2)
C9 0.079(4) 0.074(4) 0.082(4) -0.035(3) -0.014(3) 0.026(3)
C10 0.076(5) 0.133(7) 0.089(5) -0.048(5) 0.000(4) 0.052(5)
C11 0.047(3) 0.143(7) 0.098(5) -0.047(5) 0.011(3) 0.023(4)
C12 0.040(3) 0.093(4) 0.071(3) -0.024(3) 0.004(2) 0.013(3)
C13 0.036(2) 0.035(2) 0.048(2) -0.0073(18) -0.0105(18) 0.0048(17)
C14 0.037(2) 0.053(3) 0.066(3) -0.003(2) -0.014(2) 0.005(2)
C15 0.052(3) 0.051(3) 0.083(4) -0.001(3) -0.029(3) 0.012(2)
C16 0.064(3) 0.049(3) 0.088(4) 0.017(3) -0.027(3) 0.000(3)
C17 0.051(3) 0.049(3) 0.075(3) 0.016(2) -0.018(2) -0.001(2)
C18 0.040(2) 0.033(2) 0.053(2) -0.0014(18) -0.0107(19) 0.0035(17)
C19 0.035(2) 0.036(2) 0.051(2) 0.0017(18) -0.0027(18) -0.0008(17)
C20 0.0252(19) 0.036(2) 0.051(2) -0.0026(18) -0.0022(16) 0.0006(15)
C21 0.037(2) 0.042(2) 0.073(3) 0.006(2) 0.006(2) -0.0026(19)
C22 0.034(2) 0.053(3) 0.099(4) 0.010(3) 0.014(3) -0.006(2)
C23 0.031(2) 0.053(3) 0.093(4) 0.002(3) 0.017(2) 0.006(2)
C24 0.028(2) 0.037(2) 0.080(3) -0.003(2) 0.002(2) 0.0055(17)
C25 0.0251(19) 0.038(2) 0.051(2) -0.0050(18) -0.0012(17) 0.0014(15)
C26 0.035(2) 0.032(2) 0.055(3) -0.0059(18) -0.0041(19) 0.0061(16)
C27 0.045(2) 0.039(2) 0.052(3) 0.0047(19) -0.006(2) 0.0070(19)
C28 0.073(4) 0.047(3) 0.072(3) 0.013(3) 0.001(3) 0.017(3)
C29 0.128(6) 0.058(4) 0.082(4) 0.033(3) 0.012(4) 0.030(4)
C30 0.120(6) 0.080(4) 0.074(4) 0.035(4) 0.028(4) 0.029(4)
C31 0.078(4) 0.062(3) 0.051(3) 0.014(2) 0.005(3) 0.015(3)
C32 0.046(2) 0.040(2) 0.042(2) 0.0018(18) -0.0059(19) 0.0062(18)
C33 0.042(2) 0.054(3) 0.035(2) -0.0036(19) -0.0009(17) 0.008(2)
C34 0.049(3) 0.072(3) 0.050(3) -0.019(2) -0.004(2) 0.013(2)
C35 0.069(4) 0.104(5) 0.051(3) -0.027(3) 0.006(3) 0.020(3)
C36 0.069(4) 0.116(5) 0.056(3) -0.012(3) 0.021(3) 0.021(4)
C37 0.059(3) 0.103(5) 0.069(4) 0.000(4) 0.022(3) -0.007(3)
C38 0.056(3) 0.071(3) 0.046(3) -0.003(2) 0.006(2) -0.007(2)
C39 0.033(2) 0.044(2) 0.036(2) -0.0121(17) -0.0050(16) 0.0031(17)
C40 0.038(2) 0.062(3) 0.047(2) -0.004(2) -0.0054(19) 0.004(2)
C41 0.037(2) 0.089(4) 0.054(3) -0.001(3) -0.015(2) -0.003(2)
C42 0.042(3) 0.066(3) 0.069(3) -0.021(3) -0.009(2) -0.009(2)
C43 0.047(3) 0.042(3) 0.073(3) -0.016(2) -0.006(2) -0.001(2)
C44 0.041(2) 0.041(2) 0.061(3) -0.014(2) -0.014(2) 0.0067(19)
C45 0.037(2) 0.037(2) 0.087(4) -0.003(2) -0.010(2) -0.0020(19)
C46 0.063(3) 0.034(3) 0.137(6) 0.017(3) 0.008(4) -0.012(2)
C47 0.105(6) 0.050(4) 0.187(10) -0.017(5) 0.000(6) -0.002(4)
C48 0.086(5) 0.043(3) 0.128(6) -0.032(4) 0.020(4) -0.017(3)
C49 0.039(3) 0.048(3) 0.112(5) -0.034(3) 0.002(3) 0.002(2)
C50 0.032(2) 0.062(3) 0.077(3) -0.037(3) -0.001(2) -0.003(2)
B1 0.057(3) 0.036(3) 0.054(3) -0.002(2) 0.006(2) -0.004(2)
F1 0.079(2) 0.089(3) 0.141(4) 0.048(3) 0.020(2) -0.018(2)
F2 0.070(2) 0.0527(17) 0.087(2) -0.0140(16) -0.0184(17) 0.0092(15)
F3 0.0657(18) 0.0561(17) 0.0644(18) 0.0071(14) -0.0012(14) 0.0033(14)
F4 0.103(3) 0.069(2) 0.078(2) -0.0238(18) 0.0064(19) 0.0212(19)
P3 0.0671(16) 0.0777(18) 0.101(2) -0.0083(14) -0.0182(14) 0.0042(12)
F5 0.055(12) 0.28(3) 0.070(8) 0.059(11) -0.051(9) 0.009(13)
F6 0.166(9) 0.159(9) 0.281(14) 0.004(9) -0.068(9) -0.020(7)
O6 0.163(18) 0.133(14) 0.009(6) -0.014(7) 0.019(7) -0.069(13)
O5 0.15(2) 0.37(4) 0.093(14) -0.06(2) -0.012(13) 0.16(3)
F5' 0.031(9) 0.32(3) 0.065(9) 0.068(12) -0.011(7) 0.025(11)
O5' 0.072(9) 0.053(7) 0.155(16) 0.013(8) 0.003(9) 0.004(6)
O6' 0.186(19) 0.150(18) 0.033(9) 0.043(10) 0.063(11) 0.040(15)
B4 0.018(9) 0.037(10) 0.033(10) 0.010(7) -0.014(7) -0.004(7)
P4 0.018(9) 0.037(10) 0.033(10) 0.010(7) -0.014(7) -0.004(7)
F7 0.078(4) 0.070(3) 0.094(4) 0.013(3) 0.004(3) 0.014(3)
F8 0.146(6) 0.100(5) 0.066(3) 0.014(3) 0.026(4) 0.068(4)
F9 0.029(10) 0.077(17) 0.031(10) 0.002(9) 0.019(8) 0.003(11)
F7' 0.078(4) 0.070(3) 0.094(4) 0.013(3) 0.004(3) 0.014(3)
F8' 0.146(6) 0.100(5) 0.066(3) 0.014(3) 0.026(4) 0.068(4)
P5 0.17(2) 0.15(2) 0.088(9) -0.011(10) -0.004(11) 0.101(18)
O8 0.13(3) 0.11(2) 0.026(9) 0.023(10) 0.043(15) 0.09(2)
O9 0.27(8) 0.21(6) 0.47(12) 0.23(8) 0.25(9) 0.19(6)
P5' 0.054(5) 0.102(10) 0.070(7) 0.045(6) 0.015(5) 0.018(5)
O8' 0.069(11) 0.105(16) 0.046(9) 0.035(9) 0.008(8) 0.022(10)
O9' 0.105(18) 0.18(3) 0.081(15) 0.050(17) -0.006(14) -0.054(19)

loop_
_atom_type_symbol
_atom_type_description
_atom_type_scat_dispersion_real
_atom_type_scat_dispersion_imag
_atom_type_scat_source
C C 0.0033 0.0016 'International Tables Vol C Tables 4.2.6.8 and 6.1.1.4'
H H 0.0000 0.0000 'International Tables Vol C Tables 4.2.6.8 and 6.1.1.4'
B B 0.0013 0.0007 'International Tables Vol C Tables 4.2.6.8 and 6.1.1.4'
N N 0.0061 0.0033 'International Tables Vol C Tables 4.2.6.8 and 6.1.1.4'
O O 0.0106 0.0060 'International Tables Vol C Tables 4.2.6.8 and 6.1.1.4'
F F 0.0171 0.0103 'International Tables Vol C Tables 4.2.6.8 and 6.1.1.4'
P P 0.1023 0.0942 'International Tables Vol C Tables 4.2.6.8 and 6.1.1.4'
Ru Ru -1.2594 0.8363 'International Tables Vol C Tables 4.2.6.8 and 6.1.1.4'
Cl Cl 0.1484 0.1585 'International Tables Vol C Tables 4.2.6.8 and 6.1.1.4'

loop_
_geom_angle_atom_site_label_1
_geom_angle_atom_site_label_2
_geom_angle_atom_site_label_3
_geom_angle
N1 Ru1 N2 80.74(12)
N1 Ru1 O1 168.81(12)
N2 Ru1 O1 93.96(12)
N1 Ru1 O2 83.44(13)
N2 Ru1 O2 88.06(12)
O1 Ru1 O2 86.55(12)
N1 Ru1 P2 102.39(9)
N2 Ru1 P2 83.13(9)
O1 Ru1 P2 86.63(9)
O2 Ru1 P2 168.46(9)
N1 Ru1 P1 93.68(9)
N2 Ru1 P1 171.81(10)
O1 Ru1 P1 90.48(8)
O2 Ru1 P1 85.34(8)
P2 Ru1 P1 104.02(4)
C13 P1 C7 96.3(2)
C13 P1 C1 105.0(2)
C7 P1 C1 105.6(2)
C13 P1 Ru1 111.80(14)
C7 P1 Ru1 126.15(15)
C1 P1 Ru1 109.71(13)
C33 P2 C39 102.7(2)
C33 P2 C32 102.0(2)
C39 P2 C32 105.2(2)
C33 P2 Ru1 124.21(14)
C39 P2 Ru1 116.79(14)
C32 P2 Ru1 103.65(15)
C19 N1 C20 116.8(3)
C19 N1 Ru1 129.2(3)
C20 N1 Ru1 112.2(2)
C26 N2 C25 120.7(3)
C26 N2 Ru1 129.4(3)
C25 N2 Ru1 109.7(2)
C45 O1 Ru1 124.9(3)
C50 O2 Ru1 125.8(4)
C6 C1 C2 119.3(4)
C6 C1 P1 121.3(4)
C2 C1 P1 119.1(3)
C1 C2 C3 120.2(5)
C4 C3 C2 120.0(5)
C3 C4 C5 120.1(5)
C4 C5 C6 120.4(5)
C1 C6 C5 120.0(5)
C8 C7 C12 119.2(4)
C8 C7 P1 116.8(4)
C12 C7 P1 123.6(4)
C9 C8 C7 120.2(5)
C10 C9 C8 119.9(6)
C11 C10 C9 120.0(6)
C10 C11 C12 121.5(6)
C11 C12 C7 119.1(6)
C18 C13 C14 118.8(4)
C18 C13 P1 122.7(3)
C14 C13 P1 118.0(4)
C15 C14 C13 121.4(5)
C16 C15 C14 119.8(5)
C15 C16 C17 119.5(5)
C16 C17 C18 121.7(5)
C13 C18 C17 118.8(4)
C13 C18 C19 127.9(4)
C17 C18 C19 113.3(4)
N1 C19 C18 131.5(4)
N1 C20 C25 107.0(3)
N1 C20 C21 115.8(3)
C25 C20 C21 111.0(4)
C22 C21 C20 110.7(4)
C23 C22 C21 111.4(4)
C24 C23 C22 110.0(4)
C23 C24 C25 110.7(4)
N2 C25 C20 104.6(3)
N2 C25 C24 115.6(4)
C20 C25 C24 111.2(3)
N2 C26 C27 124.2(4)
C28 C27 C32 120.3(5)
C28 C27 C26 117.2(4)
C32 C27 C26 122.4(4)
C29 C28 C27 120.4(5)
C28 C29 C30 119.9(5)
C29 C30 C31 120.6(6)
C32 C31 C30 120.4(5)
C31 C32 C27 118.4(4)
C31 C32 P2 120.9(4)
C27 C32 P2 120.6(3)
C34 C33 C38 119.1(4)
C34 C33 P2 123.2(4)
C38 C33 P2 117.6(4)
C33 C34 C35 120.2(5)
C36 C35 C34 120.4(6)
C35 C36 C37 120.1(5)
C36 C37 C38 120.9(6)
C37 C38 C33 119.3(5)
C40 C39 C44 119.2(4)
C40 C39 P2 123.6(4)
C44 C39 P2 117.2(3)
C41 C40 C39 119.7(5)
C42 C41 C40 120.6(4)
C41 C42 C43 120.6(5)
C42 C43 C44 118.9(5)
C39 C44 C43 121.0(4)
O1 C45 C46 120.7(5)
O1 C45 C49 127.6(5)
C46 C45 C49 111.7(5)
C45 C46 C47 99.7(5)
C48 C47 C46 109.6(5)
C47 C48 C49 100.4(6)
C50 C49 C45 116.8(4)
C50 C49 C48 113.6(5)
C45 C49 C48 106.3(5)
O2 C50 O3 119.8(6)
O2 C50 C49 125.7(5)
O3 C50 C49 114.4(5)
F4 B1 F1 111.5(5)
F4 B1 F2 108.5(5)
F1 B1 F2 108.8(5)
F4 B1 F3 110.4(4)
F1 B1 F3 107.6(4)
F2 B1 F3 110.0(4)
O6 P3 O6' 27.6(9)
O6 P3 F6 111.9(11)
O6' P3 F6 112.3(12)
O6 P3 O5' 137.9(12)
O6' P3 O5' 114.8(10)
F6 P3 O5' 100.1(8)
O6 P3 O5 88.6(18)
O6' P3 O5 64.8(17)
F6 P3 O5 123.4(13)
O5' P3 O5 50.2(15)
O6 P3 F5' 94.7(14)
O6' P3 F5' 119.7(16)
F6 P3 F5' 103.5(9)
O5' P3 F5' 104.0(13)
O5 P3 F5' 127.7(9)
O6 P3 F5 100.5(14)
O6' P3 F5 119.9(16)
F6 P3 F5 117.7(10)
O5' P3 F5 87.4(13)
O5 P3 F5 108.6(10)
F5' P3 F5 19.8(10)
P3 F6 B4 136.3(11)
F9 B4 F7 117(2)
F9 B4 F8 116.2(16)
F7 B4 F8 101.0(11)
F9 B4 F6 110.3(17)
F7 B4 F6 100.1(13)
F8 B4 F6 110.3(11)
O9 P5 O8 131(3)
O8' P5' O9' 99.3(14)

loop_
_geom_bond_atom_site_label_1
_geom_bond_atom_site_label_2
_geom_bond_distance
Ru1 N1 2.046(3)
Ru1 N2 2.091(3)
Ru1 O1 2.106(3)
Ru1 O2 2.168(3)
Ru1 P2 2.2651(10)
Ru1 P1 2.2994(10)
P1 C13 1.821(5)
P1 C7 1.833(4)
P1 C1 1.837(4)
P2 C33 1.818(4)
P2 C39 1.827(4)
P2 C32 1.844(4)
N1 C19 1.277(5)
N1 C20 1.512(5)
N2 C26 1.274(5)
N2 C25 1.484(5)
O1 C45 1.230(6)
O2 C50 1.224(6)
O3 C50 1.348(7)
C1 C6 1.383(6)
C1 C2 1.392(7)
C2 C3 1.399(7)
C3 C4 1.371(8)
C4 C5 1.378(8)
C5 C6 1.397(7)
C7 C8 1.379(7)
C7 C12 1.392(7)
C8 C9 1.375(7)
C9 C10 1.368(10)
C10 C11 1.351(11)
C11 C12 1.367(8)
C13 C18 1.390(6)
C13 C14 1.397(6)
C14 C15 1.388(7)
C15 C16 1.370(8)
C16 C17 1.379(7)
C17 C18 1.403(6)
C18 C19 1.466(6)
C20 C25 1.529(6)
C20 C21 1.532(6)
C21 C22 1.523(6)
C22 C23 1.509(7)
C23 C24 1.509(7)
C24 C25 1.535(5)
C26 C27 1.460(7)
C27 C28 1.392(6)
C27 C32 1.405(6)
C28 C29 1.368(8)
C29 C30 1.370(9)
C30 C31 1.396(8)
C31 C32 1.381(7)
C33 C34 1.382(7)
C33 C38 1.392(7)
C34 C35 1.389(7)
C35 C36 1.352(9)
C36 C37 1.368(9)
C37 C38 1.385(8)
C39 C40 1.388(6)
C39 C44 1.389(6)
C40 C41 1.386(7)
C41 C42 1.375(8)
C42 C43 1.380(7)
C43 C44 1.393(6)
C45 C46 1.479(7)
C45 C49 1.512(8)
C46 C47 1.629(11)
C47 C48 1.476(12)
C48 C49 1.543(7)
C49 C50 1.469(9)
B1 F4 1.368(6)
B1 F1 1.369(6)
B1 F2 1.379(6)
B1 F3 1.398(6)
P3 O6 1.310(17)
P3 O6' 1.347(14)
P3 F6 1.462(10)
P3 O5' 1.472(14)
P3 O5 1.489(18)
P3 F5' 1.551(17)
P3 F5 1.59(2)
F6 B4 1.606(16)
B4 F9 1.31(3)
B4 F7 1.42(2)
B4 F8 1.605(19)
P5 O9 1.46(2)
P5 O8 1.485(19)
P5' O8' 1.37(2)
P5' O9' 1.51(3)
